data_2001088
loop_
_publ_author_name
'Haanstra, W. G.'
'Driessen, W. L.'
'Reedijk, J.'

_publ_section_title
;Structure of
 [1-(3,5-dimethyl-1-pyrazolyl)-3-thiapentane-<i>N</i>,<i>S</i>]bis(nitrato-<i>O</i>,<i>O</i>)copper(II)
;
_journal_issue 1
_journal_name_full 'Acta Crystallographica Section C'
_journal_page_first 14
_journal_page_last 16
_journal_paper_doi 10.1107/S0108270191009204
_journal_volume 48
_journal_year 1992
_chemical_formula_sum 'C9 H16 Cu N4 O6 S'
_chemical_formula_weight 371.9
_symmetry_cell_setting orthorhombic
_symmetry_space_group_name_Hall 'P 2c -2ac'
_symmetry_space_group_name_H-M 'P c a 21'
_cell_angle_alpha 90
_cell_angle_beta 90
_cell_angle_gamma 90
_cell_formula_units_Z 4
_cell_length_a 11.550(10)
_cell_length_b 7.877(2)
_cell_length_c 16.866(5)
_cell_volume 1534.5(15)
_diffrn_radiation_type Mo
_diffrn_radiation_wavelength 0.71073
_exptl_absorpt_coefficient_mu 1.6
_exptl_crystal_density_diffrn 1.6
_exptl_crystal_F_000 766
_cod_data_source_file li0094.cif
_cod_data_source_block li0094a
_cod_original_cell_volume 1534
_cod_original_formula_sum 'C9 H16 Cu1 N4 O6 S1'
_cod_database_code 2001088

loop_
_atom_site_label
_atom_site_fract_x
_atom_site_fract_y
_atom_site_fract_z
Cu(1) .38161(4) .12355(6) .5
S(20) .34737(9) -.11684(13) .57725(6)
N(11) .4070(3) -.1512(5) .3845(2)
N(12) .3574(3) .0027(5) .4009(2)
C(13) .3022(4) .0511(8) .3349(3)
C(14) .3162(4) -.0699(9) .2774(3)
C(15) .3819(4) -.1980(8) .3095(3)
C(16) .2365(5) .2132(9) .3324(4)
C(17) .4241(8) -.3638(9) .2751(4)
C(18) .4674(4) -.2439(6) .4462(3)
C(19) .3864(3) -.2939(5) .5141(3)
C(21) .4704(5) -.1069(8) .6437(4)
C(22) .4703(7) -.2519(10) .7028(5)
N(31) .2754(4) .3303(5) .5942(3)
O(32) .3758(3) .2621(6) .5978(3)
O(33) .2484(5) .4304(6) .6456(4)
O(34) .2157(3) .2912(6) .5375(3)
N(41) .5640(3) .2851(6) .4430(3)
O(42) .4550(3) .3221(4) .4432(3)
O(43) .6313(3) .3794(5) .4092(5)
O(44) .5930(3) .1539(5) .4789(4)
H(161) .2712(5) .2853(9) .2940(4)
H(162) .2409(5) .2652(9) .3831(4)
H(163) .1576(5) .1947(9) .3189(4)
H(171) .3626(8) -.4328(9) .2562(4)
H(172) .4648(8) -.4224(9) .3157(4)
H(173) .4756(8) -.3390(9) .2327(4)
H(221) .4018(7) -.2488(10) .7340(5)
H(222) .5361(7) -.2441(10) .7364(5)
H(223) .4730(7) -.3554(10) .6740(5)
H(181) .5010(4) -.3434(6) .4242(3)
H(182) .5268(4) -.1730(6) .4668(3)
H(191) .4222(3) -.3792(5) .5455(3)
H(192) .3180(3) -.3398(5) .4913(3)
H(211) .5394(5) -.1102(8) .6131(4)
H(212) .4684(5) -.0039(8) .6730(4)
H(141) .2888(4) -.0650(9) .2244(3)

loop_
_geom_bond_atom_site_label_1
_geom_bond_atom_site_label_2
_geom_bond_distance
Cu(1) S(20) 2.3320(10)
Cu(1) O(32) 1.979(4)
Cu(1) O(42) 2.021(3)
S(20) C(19) 1.811(4)
N(11) N(12) 1.370(5)
N(11) C(18) 1.450(6)
C(13) C(14) 1.369(8)
C(14) C(15) 1.374(8)
C(18) C(19) 1.531(6)
N(31) O(32) 1.280(6)
N(31) O(34) 1.219(6)
N(41) O(43) 1.217(7)
Cu(1) N(12) 1.943(4)
Cu(1) O(34) 2.411(4)
Cu(1) O(44) 2.479(4)
S(20) C(21) 1.811(4)
N(11) C(15) 1.348(6)
N(12) C(13) 1.338(6)
C(13) C(16) 1.486(8)
C(15) C(17) 1.510(9)
C(21) C(22) 1.515(9)
N(31) O(33) 1.213(7)
N(41) O(42) 1.292(5)
N(41) O(44) 1.243(6)
